data_4321062
loop_
_publ_author_name
'Mingming Miao'
'Michael W. Willer'
'R. H. Holm'

_publ_contact_author R.H.Holm
_publ_contact_author_address
;
    Dept. of Chemistry and Chemical Biology
    Harvard University
    Cambridge, MA 02138
    USA
;
_publ_contact_author_email holm@chemistry.harvard.edu
_publ_section_title
;
 Oxo/Sulfidotungstate(VI) as Precursors to WVIO2, WVIOS, and WVIS2
 Complexes and WIV-Dithiolene Chelate Rings
;
_journal_name_full 'Inorganic Chemistry'
_journal_page_first 2843
_journal_page_last 2849
_journal_paper_doi 10.1021/ic000047l
_journal_volume 39
_journal_year 2000
_chemical_formula_sum 'C71 H56 Mo N2 O2 S2 Si2'
_chemical_formula_weight 1185.42
_chemical_name_systematic
;
  [Mo(S2C2Ph2)(OSiPh3)2(Me4phen)](C5H12)
;
_space_group_IT_number 15
_symmetry_cell_setting monoclinic
_symmetry_space_group_name_Hall '-C 2yc'
_symmetry_space_group_name_H-M 'C 1 2/c 1'
_atom_sites_solution_hydrogens geom
_atom_sites_solution_primary direct
_atom_sites_solution_secondary difmap
_audit_creation_method SHELXL-97
_cell_angle_alpha 90.00
_cell_angle_beta 112.4420(10)
_cell_angle_gamma 90.00
_cell_formula_units_Z 4
_cell_length_a 19.0685(10)
_cell_length_b 19.3165(10)
_cell_length_c 17.7183(9)
_cell_measurement_temperature 213(2)
_cell_volume 6032.0(5)
_computing_structure_refinement 'SHELXL-97 (Sheldrick, 1997)'
_computing_structure_solution 'SHELXS-97 (Sheldrick, 1990)'
_diffrn_ambient_temperature 213(2)
_diffrn_measured_fraction_theta_full 0.969
_diffrn_measured_fraction_theta_max 0.969
_diffrn_radiation_monochromator graphite
_diffrn_radiation_source 'fine-focus sealed tube'
_diffrn_radiation_type MoK\a
_diffrn_radiation_wavelength 0.71073
_diffrn_reflns_av_R_equivalents 0.0506
_diffrn_reflns_av_sigmaI/netI 0.0374
_diffrn_reflns_limit_h_max 25
_diffrn_reflns_limit_h_min -23
_diffrn_reflns_limit_k_max 12
_diffrn_reflns_limit_k_min -25
_diffrn_reflns_limit_l_max 23
_diffrn_reflns_limit_l_min -23
_diffrn_reflns_number 19681
_diffrn_reflns_theta_full 28.29
_diffrn_reflns_theta_max 28.29
_diffrn_reflns_theta_min 1.56
_exptl_absorpt_coefficient_mu 0.374
_exptl_crystal_colour red-brown
_exptl_crystal_density_diffrn 1.305
_exptl_crystal_description block
_exptl_crystal_F_000 2456
_exptl_crystal_size_max 0.40
_exptl_crystal_size_mid 0.10
_exptl_crystal_size_min 0.10
_refine_diff_density_max 1.084
_refine_diff_density_min -0.792
_refine_diff_density_rms 0.094
_refine_ls_extinction_method none
_refine_ls_goodness_of_fit_ref 1.060
_refine_ls_hydrogen_treatment mixed
_refine_ls_matrix_type full
_refine_ls_number_parameters 357
_refine_ls_number_reflns 7269
_refine_ls_number_restraints 2
_refine_ls_restrained_S_all 1.074
_refine_ls_R_factor_all 0.0556
_refine_ls_R_factor_gt 0.0485
_refine_ls_shift/su_max 0.002
_refine_ls_shift/su_mean 0.000
_refine_ls_structure_factor_coef Fsqd
_refine_ls_weighting_details 'calc w=1/[\s^2^(Fo^2^)+(0.0759P)^2^+9.8704P] where P=(Fo^2^+2Fc^2^)/3'
_refine_ls_weighting_scheme calc
_refine_ls_wR_factor_gt 0.1342
_refine_ls_wR_factor_ref 0.1413
_reflns_number_gt 6346
_reflns_number_total 7269
_reflns_threshold_expression >2sigma(I)
_cod_data_source_file ic000047l_5.cif
_cod_data_source_block compound_6
_cod_database_code 4321062

loop_
_symmetry_equiv_pos_as_xyz
'x, y, z'
'-x, y, -z+1/2'
'x+1/2, y+1/2, z'
'-x+1/2, y+1/2, -z+1/2'
'-x, -y, -z'
'x, -y, z-1/2'
'-x+1/2, -y+1/2, -z'
'x+1/2, -y+1/2, z-1/2'

loop_
_atom_site_label
_atom_site_type_symbol
_atom_site_fract_x
_atom_site_fract_y
_atom_site_fract_z
_atom_site_U_iso_or_equiv
_atom_site_adp_type
_atom_site_occupancy
_atom_site_symmetry_multiplicity
_atom_site_calc_flag
_atom_site_refinement_flags
_atom_site_disorder_assembly
_atom_site_disorder_group
Mo1 Mo -1.0000 -2.034402(14) 0.7500 0.02822(10) Uani 1 2 d S . .
O1 O -0.90336(10) -2.01696(9) 0.74627(11) 0.0334(4) Uani 1 1 d . . .
S1 S -1.03662(4) -2.12276(3) 0.65586(3) 0.03227(15) Uani 1 1 d . . .
N1 N -0.96947(12) -1.94086(11) 0.83259(13) 0.0335(4) Uani 1 1 d . . .
Si1 Si -0.81276(4) -2.00277(4) 0.77619(4) 0.03161(16) Uani 1 1 d . . .
C1 C -1.01477(14) -2.20333(13) 0.70898(14) 0.0324(5) Uani 1 1 d . . .
C2 C -1.02859(16) -2.26437(13) 0.65432(15) 0.0362(5) Uani 1 1 d . . .
C3 C -1.09493(17) -2.26892(15) 0.58404(17) 0.0423(6) Uani 1 1 d . . .
H3A H -1.1322 -2.2343 0.5730 0.051 Uiso 1 1 calc R . .
C4 C -1.1062(2) -2.32411(18) 0.53042(19) 0.0552(8) Uani 1 1 d . . .
H4A H -1.1512 -2.3267 0.4837 0.066 Uiso 1 1 calc R . .
C5 C -1.0524(3) -2.37470(18) 0.5449(2) 0.0644(10) Uani 1 1 d . . .
H5A H -1.0605 -2.4121 0.5086 0.077 Uiso 1 1 calc R . .
C6 C -0.9859(3) -2.37033(18) 0.6136(2) 0.0676(10) Uani 1 1 d . . .
H6A H -0.9483 -2.4044 0.6233 0.081 Uiso 1 1 calc R . .
C7 C -0.9746(2) -2.31602(16) 0.66783(19) 0.0523(8) Uani 1 1 d . . .
H7A H -0.9296 -2.3141 0.7147 0.063 Uiso 1 1 calc R . .
C8 C -0.94169(16) -1.94136(16) 0.91344(17) 0.0403(6) Uani 1 1 d . . .
H8A H -0.9291 -1.9844 0.9399 0.048 Uiso 1 1 calc R . .
C9 C -0.92987(17) -1.88198(17) 0.96203(19) 0.0454(7) Uani 1 1 d . . .
C10 C -0.94622(16) -1.81831(16) 0.9244(2) 0.0474(7) Uani 1 1 d . . .
C11 C -0.97272(15) -1.81578(15) 0.8374(2) 0.0416(6) Uani 1 1 d . . .
C12 C -0.98506(14) -1.87875(13) 0.79399(17) 0.0344(5) Uani 1 1 d . . .
C13 C -0.98744(17) -1.75271(15) 0.7911(2) 0.0522(8) Uani 1 1 d . . .
H13A H -0.9791 -1.7095 0.8199 0.063 Uiso 1 1 d R . .
C14 C -0.9380(2) -1.7524(2) 0.9730(3) 0.0696(11) Uani 1 1 d . . .
H14A H -0.9194 -1.7634 1.0307 0.104 Uiso 1 1 calc R . .
H14B H -0.9870 -1.7298 0.9568 0.104 Uiso 1 1 calc R . .
H14C H -0.9025 -1.7217 0.9625 0.104 Uiso 1 1 calc R . .
C15 C -0.8994(2) -1.8911(2) 1.0537(2) 0.0643(10) Uani 1 1 d . . .
H15A H -0.8936 -1.8461 1.0797 0.096 Uiso 1 1 calc R . .
H15B H -0.8506 -1.9141 1.0717 0.096 Uiso 1 1 calc R . .
H15C H -0.9346 -1.9189 1.0685 0.096 Uiso 1 1 calc R . .
C16 C -0.76369(16) -2.08816(15) 0.78414(16) 0.0387(6) Uani 1 1 d . . .
C17 C -0.6855(2) -2.0924(2) 0.8097(3) 0.0681(10) Uani 1 1 d . . .
H17A H -0.6561 -2.0521 0.8273 0.082 Uiso 1 1 calc R . .
C18 C -0.6497(2) -2.1553(2) 0.8098(3) 0.0818(13) Uani 1 1 d . . .
H18A H -0.5967 -2.1570 0.8259 0.098 Uiso 1 1 calc R . .
C19 C -0.6921(3) -2.2152(2) 0.7861(3) 0.0715(11) Uani 1 1 d . . .
H19A H -0.6682 -2.2578 0.7862 0.086 Uiso 1 1 calc R . .
C20 C -0.7685(3) -2.21195(19) 0.7627(3) 0.0724(11) Uani 1 1 d . . .
H20A H -0.7975 -2.2527 0.7472 0.087 Uiso 1 1 calc R . .
C21 C -0.8047(2) -2.14873(17) 0.7612(2) 0.0544(8) Uani 1 1 d . . .
H21A H -0.8578 -2.1475 0.7443 0.065 Uiso 1 1 calc R . .
C22 C -0.77560(16) -1.95572(15) 0.87615(17) 0.0386(6) Uani 1 1 d . . .
C23 C -0.7557(2) -1.9912(2) 0.9500(2) 0.0614(9) Uani 1 1 d . . .
H23A H -0.7577 -2.0398 0.9503 0.074 Uiso 1 1 calc R . .
C24 C -0.7326(3) -1.9545(3) 1.0238(2) 0.0818(13) Uani 1 1 d . . .
H24A H -0.7199 -1.9786 1.0733 0.098 Uiso 1 1 calc R . .
C25 C -0.7282(2) -1.8835(2) 1.0244(2) 0.0725(11) Uani 1 1 d . . .
H25A H -0.7116 -1.8592 1.0741 0.087 Uiso 1 1 calc R . .
C26 C -0.7482(2) -1.8486(2) 0.9526(2) 0.0611(9) Uani 1 1 d . . .
H26A H -0.7459 -1.8000 0.9530 0.073 Uiso 1 1 calc R . .
C27 C -0.77194(18) -1.88375(16) 0.8789(2) 0.0470(7) Uani 1 1 d . . .
H27A H -0.7858 -1.8586 0.8299 0.056 Uiso 1 1 calc R . .
C28 C -0.79634(15) -1.94581(14) 0.69862(15) 0.0345(5) Uani 1 1 d . . .
C29 C -0.72395(17) -1.92563(18) 0.70670(18) 0.0485(7) Uani 1 1 d . . .
H29A H -0.6821 -1.9408 0.7523 0.058 Uiso 1 1 calc R . .
C30 C -0.71151(19) -1.88377(19) 0.6495(2) 0.0538(8) Uani 1 1 d . . .
H30A H -0.6618 -1.8714 0.6562 0.065 Uiso 1 1 calc R . .
C31 C -0.77245(19) -1.86033(18) 0.58266(19) 0.0528(8) Uani 1 1 d . . .
H31A H -0.7644 -1.8320 0.5435 0.063 Uiso 1 1 calc R . .
C32 C -0.84498(19) -1.87863(18) 0.5736(2) 0.0537(8) Uani 1 1 d . . .
H32A H -0.8867 -1.8625 0.5285 0.064 Uiso 1 1 calc R . .
C33 C -0.85668(16) -1.92114(16) 0.63146(17) 0.0429(6) Uani 1 1 d . . .
H33A H -0.9065 -1.9333 0.6247 0.051 Uiso 1 1 calc R . .
C1S C -1.0236(4) -2.5581(4) 0.6295(5) 0.0441(15) Uiso 0.50 1 d P A 1
C2S C -1.0355(6) -2.5362(5) 0.7052(7) 0.067(2) Uiso 0.50 1 d PD . 1
C1T C -1.0298(3) -2.5611(3) 0.6004(4) 0.0365(13) Uiso 0.50 1 d P . 2
C2T C -1.0302(7) -2.5462(6) 0.6767(8) 0.087(3) Uiso 0.50 1 d PD . 2
C3S C -1.0000 -2.5274(8) 0.7500 0.175(6) Uiso 1 2 d SD . .

loop_
_atom_site_aniso_label
_atom_site_aniso_U_11
_atom_site_aniso_U_22
_atom_site_aniso_U_33
_atom_site_aniso_U_23
_atom_site_aniso_U_13
_atom_site_aniso_U_12
Mo1 0.03429(16) 0.02471(16) 0.02860(16) 0.000 0.01529(12) 0.000
O1 0.0354(9) 0.0318(8) 0.0362(9) 0.0009(7) 0.0172(7) 0.0004(7)
S1 0.0437(3) 0.0275(3) 0.0268(3) 0.0007(2) 0.0148(2) -0.0009(2)
N1 0.0360(11) 0.0308(10) 0.0371(11) -0.0015(9) 0.0179(9) -0.0007(8)
Si1 0.0347(3) 0.0304(3) 0.0311(3) 0.0010(3) 0.0142(3) -0.0009(3)
C1 0.0411(13) 0.0284(11) 0.0292(12) -0.0003(9) 0.0152(10) -0.0018(10)
C2 0.0528(15) 0.0286(12) 0.0317(12) -0.0011(9) 0.0212(11) -0.0050(11)
C3 0.0489(15) 0.0421(15) 0.0380(13) -0.0030(11) 0.0189(11) -0.0117(12)
C4 0.071(2) 0.0559(19) 0.0414(15) -0.0137(14) 0.0246(15) -0.0273(17)
C5 0.105(3) 0.0433(18) 0.0496(18) -0.0174(14) 0.034(2) -0.0147(19)
C6 0.104(3) 0.0409(17) 0.058(2) -0.0077(15) 0.031(2) 0.0145(19)
C7 0.074(2) 0.0373(15) 0.0408(15) -0.0020(12) 0.0170(14) 0.0099(15)
C8 0.0444(14) 0.0419(14) 0.0398(13) -0.0061(11) 0.0218(11) -0.0042(12)
C9 0.0433(15) 0.0530(17) 0.0478(15) -0.0157(13) 0.0262(12) -0.0096(13)
C10 0.0391(14) 0.0464(16) 0.0638(19) -0.0226(14) 0.0276(13) -0.0098(12)
C11 0.0331(12) 0.0327(13) 0.0634(18) -0.0113(12) 0.0235(12) -0.0036(10)
C12 0.0301(11) 0.0297(12) 0.0480(14) -0.0035(10) 0.0201(10) -0.0017(9)
C13 0.0442(16) 0.0299(13) 0.084(2) -0.0085(13) 0.0264(16) -0.0026(12)
C14 0.071(2) 0.057(2) 0.085(3) -0.037(2) 0.035(2) -0.0114(18)
C15 0.077(2) 0.080(3) 0.0458(17) -0.0216(17) 0.0338(17) -0.018(2)
C16 0.0425(14) 0.0390(14) 0.0348(12) 0.0026(11) 0.0149(10) 0.0059(11)
C17 0.0486(18) 0.055(2) 0.094(3) 0.003(2) 0.0194(18) 0.0086(16)
C18 0.057(2) 0.076(3) 0.108(4) 0.004(3) 0.026(2) 0.026(2)
C19 0.083(3) 0.054(2) 0.077(3) 0.0040(19) 0.028(2) 0.032(2)
C20 0.080(3) 0.0384(18) 0.097(3) -0.0005(19) 0.032(2) 0.0070(17)
C21 0.0550(18) 0.0424(16) 0.067(2) 0.0032(15) 0.0251(16) 0.0063(14)
C22 0.0400(13) 0.0415(14) 0.0344(13) -0.0025(11) 0.0143(11) -0.0035(11)
C23 0.085(3) 0.055(2) 0.0391(16) 0.0028(15) 0.0178(16) -0.0013(18)
C24 0.108(4) 0.095(3) 0.0329(17) -0.0001(19) 0.0161(19) 0.005(3)
C25 0.077(3) 0.088(3) 0.0470(19) -0.029(2) 0.0179(17) -0.011(2)
C26 0.062(2) 0.056(2) 0.068(2) -0.0250(17) 0.0268(17) -0.0131(16)
C27 0.0526(17) 0.0449(16) 0.0466(16) -0.0057(13) 0.0226(13) -0.0054(13)
C28 0.0401(13) 0.0336(12) 0.0317(11) -0.0002(10) 0.0160(10) -0.0047(10)
C29 0.0414(14) 0.0600(19) 0.0417(15) 0.0087(14) 0.0133(12) -0.0086(13)
C30 0.0462(16) 0.067(2) 0.0504(17) 0.0065(15) 0.0214(13) -0.0163(15)
C31 0.0624(19) 0.0559(18) 0.0443(16) 0.0089(14) 0.0251(14) -0.0134(15)
C32 0.0532(18) 0.062(2) 0.0427(15) 0.0152(14) 0.0151(13) -0.0004(15)
C33 0.0387(14) 0.0486(16) 0.0427(14) 0.0072(12) 0.0170(11) -0.0023(12)

loop_
_atom_type_symbol
_atom_type_description
_atom_type_scat_dispersion_real
_atom_type_scat_dispersion_imag
_atom_type_scat_source
C C 0.0033 0.0016 'International Tables Vol C Tables 4.2.6.8 and 6.1.1.4'
H H 0.0000 0.0000 'International Tables Vol C Tables 4.2.6.8 and 6.1.1.4'
N N 0.0061 0.0033 'International Tables Vol C Tables 4.2.6.8 and 6.1.1.4'
O O 0.0106 0.0060 'International Tables Vol C Tables 4.2.6.8 and 6.1.1.4'
Si Si 0.0817 0.0704 'International Tables Vol C Tables 4.2.6.8 and 6.1.1.4'
S S 0.1246 0.1234 'International Tables Vol C Tables 4.2.6.8 and 6.1.1.4'
Mo Mo -1.6832 0.6857 'International Tables Vol C Tables 4.2.6.8 and 6.1.1.4'

loop_
_geom_angle_atom_site_label_1
_geom_angle_atom_site_label_2
_geom_angle_atom_site_label_3
_geom_angle
_geom_angle_site_symmetry_1
_geom_angle_site_symmetry_3
_geom_angle_publ_flag
O1 Mo1 O1 159.57(11) . 2_356 ?
O1 Mo1 N1 82.36(8) . . ?
O1 Mo1 N1 81.32(8) 2_356 . ?
O1 Mo1 N1 81.32(8) . 2_356 ?
O1 Mo1 N1 82.36(8) 2_356 2_356 ?
N1 Mo1 N1 73.64(11) . 2_356 ?
O1 Mo1 S1 97.83(6) . . ?
O1 Mo1 S1 97.29(6) 2_356 . ?
N1 Mo1 S1 174.64(6) . . ?
N1 Mo1 S1 101.07(6) 2_356 . ?
O1 Mo1 S1 97.29(6) . 2_356 ?
O1 Mo1 S1 97.83(6) 2_356 2_356 ?
N1 Mo1 S1 101.07(6) . 2_356 ?
N1 Mo1 S1 174.64(6) 2_356 2_356 ?
S1 Mo1 S1 84.23(3) . 2_356 ?
Si1 O1 Mo1 160.61(12) . . ?
C1 S1 Mo1 108.64(8) . . ?
C8 N1 C12 118.2(2) . . ?
C8 N1 Mo1 126.38(19) . . ?
C12 N1 Mo1 115.37(17) . . ?
O1 Si1 C22 111.21(11) . . ?
O1 Si1 C16 108.30(11) . . ?
C22 Si1 C16 110.98(13) . . ?
O1 Si1 C28 108.28(11) . . ?
C22 Si1 C28 107.41(12) . . ?
C16 Si1 C28 110.64(12) . . ?
C1 C1 C2 127.06(14) 2_356 . ?
C1 C1 S1 119.20(8) 2_356 . ?
C2 C1 S1 113.66(17) . . ?
C7 C2 C3 117.9(3) . . ?
C7 C2 C1 121.6(3) . . ?
C3 C2 C1 120.4(3) . . ?
C4 C3 C2 120.5(3) . . ?
C5 C4 C3 120.7(3) . . ?
C4 C5 C6 119.4(3) . . ?
C7 C6 C5 120.3(4) . . ?
C6 C7 C2 121.2(3) . . ?
N1 C8 C9 124.3(3) . . ?
C10 C9 C8 118.7(3) . . ?
C10 C9 C15 123.2(3) . . ?
C8 C9 C15 118.1(3) . . ?
C9 C10 C11 118.3(3) . . ?
C9 C10 C14 121.4(3) . . ?
C11 C10 C14 120.2(3) . . ?
C12 C11 C10 118.4(3) . . ?
C12 C11 C13 117.8(3) . . ?
C10 C11 C13 123.8(3) . . ?
N1 C12 C11 122.0(2) . . ?
N1 C12 C12 117.74(14) . 2_356 ?
C11 C12 C12 120.29(17) . 2_356 ?
C13 C13 C11 121.88(18) 2_356 . ?
C21 C16 C17 117.7(3) . . ?
C21 C16 Si1 120.9(2) . . ?
C17 C16 Si1 121.4(2) . . ?
C16 C17 C18 121.2(4) . . ?
C19 C18 C17 120.0(4) . . ?
C20 C19 C18 119.4(3) . . ?
C19 C20 C21 120.8(4) . . ?
C16 C21 C20 121.0(3) . . ?
C27 C22 C23 117.8(3) . . ?
C27 C22 Si1 120.9(2) . . ?
C23 C22 Si1 121.2(2) . . ?
C22 C23 C24 120.1(4) . . ?
C25 C24 C23 120.6(4) . . ?
C26 C25 C24 119.6(3) . . ?
C25 C26 C27 120.9(4) . . ?
C26 C27 C22 121.0(3) . . ?
C33 C28 C29 117.3(2) . . ?
C33 C28 Si1 120.9(2) . . ?
C29 C28 Si1 121.7(2) . . ?
C30 C29 C28 122.0(3) . . ?
C31 C30 C29 119.7(3) . . ?
C32 C31 C30 119.6(3) . . ?
C31 C32 C33 120.0(3) . . ?
C28 C33 C32 121.3(3) . . ?
C3S C2S C1S 123.9(10) . . ?
C3S C2S C2S 11.7(14) . 2_356 ?
C1S C2S C2S 120.7(10) . 2_356 ?
C3S C2T C1T 153.9(11) . . ?
C2S C3S C2S 157(3) 2_356 . ?
C2S C3S C2T 143.4(17) 2_356 . ?
C2S C3S C2T 23.1(9) . . ?
C2S C3S C2T 23.1(9) 2_356 2_356 ?
C2S C3S C2T 143.4(17) . 2_356 ?
C2T C3S C2T 146.4(18) . 2_356 ?

loop_
_geom_bond_atom_site_label_1
_geom_bond_atom_site_label_2
_geom_bond_distance
_geom_bond_site_symmetry_2
_geom_bond_publ_flag
Mo1 O1 1.8991(17) . ?
Mo1 O1 1.8991(17) 2_356 ?
Mo1 N1 2.257(2) . ?
Mo1 N1 2.257(2) 2_356 ?
Mo1 S1 2.3009(6) . ?
Mo1 S1 2.3009(6) 2_356 ?
O1 Si1 1.6252(18) . ?
S1 C1 1.784(3) . ?
N1 C8 1.324(3) . ?
N1 C12 1.357(3) . ?
Si1 C22 1.873(3) . ?
Si1 C16 1.875(3) . ?
Si1 C28 1.878(3) . ?
C1 C1 1.344(5) 2_356 ?
C1 C2 1.484(3) . ?
C2 C7 1.387(4) . ?
C2 C3 1.399(4) . ?
C3 C4 1.389(4) . ?
C4 C5 1.368(6) . ?
C5 C6 1.384(6) . ?
C6 C7 1.383(4) . ?
C8 C9 1.400(4) . ?
C9 C10 1.377(5) . ?
C9 C15 1.512(5) . ?
C10 C11 1.429(5) . ?
C10 C14 1.511(4) . ?
C11 C12 1.410(4) . ?
C11 C13 1.435(4) . ?
C12 C12 1.441(5) 2_356 ?
C13 C13 1.349(7) 2_356 ?
C16 C21 1.380(4) . ?
C16 C17 1.385(4) . ?
C17 C18 1.394(5) . ?
C18 C19 1.382(6) . ?
C19 C20 1.355(6) . ?
C20 C21 1.398(5) . ?
C22 C27 1.392(4) . ?
C22 C23 1.395(4) . ?
C23 C24 1.403(5) . ?
C24 C25 1.373(6) . ?
C25 C26 1.358(6) . ?
C26 C27 1.386(4) . ?
C28 C33 1.386(4) . ?
C28 C29 1.388(4) . ?
C29 C30 1.385(4) . ?
C30 C31 1.382(5) . ?
C31 C32 1.376(5) . ?
C32 C33 1.396(4) . ?
C1S C2S 1.504(12) . ?
C2S C3S 0.842(11) . ?
C2S C2S 1.65(2) 2_356 ?
C1T C2T 1.387(14) . ?
C2T C3S 1.256(14) . ?
C3S C2S 0.842(11) 2_356 ?
C3S C2T 1.256(14) 2_356 ?
